data_4077978
loop_
_publ_author_name
'Zhu, Bolin'
'Li, Yuan'
'Chen, Yunfei'
'Shi, Wei'

_publ_section_title
;
 Reactions of SnMe2-Bridged Bis(cyclopentadienes) with Iron Pentacarbonyl:
 Migration of the SnMe2Group
;
_journal_issue 8
_journal_name_full Organometallics
_journal_page_first 3035
_journal_paper_doi 10.1021/om201151c
_journal_volume 31
_journal_year 2012
_chemical_formula_sum 'C18 H20 Fe2 Ge O4 Sn'
_chemical_formula_weight 603.32
_chemical_name_systematic
; 
 ? 
;
_space_group_IT_number 15
_symmetry_cell_setting monoclinic
_symmetry_space_group_name_Hall '-C 2yc'
_symmetry_space_group_name_H-M 'C 1 2/c 1'
_atom_sites_solution_hydrogens geom
_atom_sites_solution_primary direct
_atom_sites_solution_secondary difmap
_audit_creation_method SHELXL-97
_cell_angle_alpha 90.00
_cell_angle_beta 106.384(2)
_cell_angle_gamma 90.00
_cell_formula_units_Z 4
_cell_length_a 18.851(3)
_cell_length_b 8.6931(13)
_cell_length_c 13.460(2)
_cell_measurement_reflns_used 3905
_cell_measurement_temperature 296(2)
_cell_measurement_theta_max 28.23
_cell_measurement_theta_min 2.25
_cell_volume 2116.2(6)
_computing_cell_refinement 'Bruker SMART'
_computing_data_collection 'Bruker SMART'
_computing_data_reduction 'Bruker SAINT'
_computing_molecular_graphics 'Bruker SHELXTL'
_computing_publication_material 'Bruker SHELXTL'
_computing_structure_refinement 'SHELXL-97 (Sheldrick, 1997)'
_computing_structure_solution 'SHELXS-97 (Sheldrick, 1990)'
_diffrn_ambient_temperature 296(2)
_diffrn_measured_fraction_theta_full 0.999
_diffrn_measured_fraction_theta_max 0.999
_diffrn_measurement_device_type 'CCD area detector'
_diffrn_measurement_method 'phi and omega scans'
_diffrn_radiation_monochromator graphite
_diffrn_radiation_source 'fine-focus sealed tube'
_diffrn_radiation_type MoK\a
_diffrn_radiation_wavelength 0.71073
_diffrn_reflns_av_R_equivalents 0.0130
_diffrn_reflns_av_sigmaI/netI 0.0145
_diffrn_reflns_limit_h_max 22
_diffrn_reflns_limit_h_min -20
_diffrn_reflns_limit_k_max 5
_diffrn_reflns_limit_k_min -10
_diffrn_reflns_limit_l_max 16
_diffrn_reflns_limit_l_min -16
_diffrn_reflns_number 5255
_diffrn_reflns_theta_full 25.00
_diffrn_reflns_theta_max 25.00
_diffrn_reflns_theta_min 2.25
_exptl_absorpt_coefficient_mu 3.935
_exptl_absorpt_correction_T_max 0.5717
_exptl_absorpt_correction_T_min 0.5377
_exptl_absorpt_correction_type multi-scan
_exptl_absorpt_process_details sadabs
_exptl_crystal_colour brown
_exptl_crystal_density_diffrn 1.894
_exptl_crystal_density_meas ?
_exptl_crystal_density_method 'not measured'
_exptl_crystal_description block
_exptl_crystal_F_000 1176
_exptl_crystal_size_max 0.18
_exptl_crystal_size_mid 0.17
_exptl_crystal_size_min 0.16
_refine_diff_density_max 0.226
_refine_diff_density_min -0.186
_refine_diff_density_rms 0.045
_refine_ls_extinction_coef 0.00249(10)
_refine_ls_extinction_expression Fc^*^=kFc[1+0.001xFc^2^\l^3^/sin(2\q)]^-1/4^
_refine_ls_extinction_method SHELXL
_refine_ls_goodness_of_fit_ref 1.056
_refine_ls_hydrogen_treatment constr
_refine_ls_matrix_type full
_refine_ls_number_parameters 128
_refine_ls_number_reflns 1866
_refine_ls_number_restraints 0
_refine_ls_restrained_S_all 1.056
_refine_ls_R_factor_all 0.0180
_refine_ls_R_factor_gt 0.0159
_refine_ls_shift/su_max 0.002
_refine_ls_shift/su_mean 0.000
_refine_ls_structure_factor_coef Fsqd
_refine_ls_weighting_details 'calc w=1/[\s^2^(Fo^2^)+(0.0190P)^2^+1.6525P] where P=(Fo^2^+2Fc^2^)/3'
_refine_ls_weighting_scheme calc
_refine_ls_wR_factor_gt 0.0397
_refine_ls_wR_factor_ref 0.0408
_reflns_number_gt 1724
_reflns_number_total 1866
_reflns_threshold_expression >2sigma(I)
_cod_data_source_file om201151c_si_003.cif
_cod_data_source_block 110509a
_cod_depositor_comments
;
The following automatic conversions were performed:

'_symmetry_cell_setting' value 'Monoclinic' changed to 'monoclinic'
according to /home/saulius/struct/CIF-dictionaries/cif_core.dic
dictionary named 'cif_core.dic' version 2.4.1 from 2010-06-29.

Automatic conversion script
Id: cif_fix_values 1715 2011-07-08 13:25:40Z adriana 

The following automatic conversions were performed:

'_exptl_crystal_density_meas' value 'none' was changed to '?' - the
value is perceived as not measured.

Automatic conversion script
Id: cif_fix_values 3008 2015-01-20 13:52:24Z robertas 
;
_cod_original_sg_symbol_H-M C2/c
_cod_database_code 4077978

loop_
_symmetry_equiv_pos_as_xyz
'x, y, z'
'-x, y, -z+1/2'
'x+1/2, y+1/2, z'
'-x+1/2, y+1/2, -z+1/2'
'-x, -y, -z'
'x, -y, z-1/2'
'-x+1/2, -y+1/2, -z'
'x+1/2, -y+1/2, z-1/2'

loop_
_atom_site_label
_atom_site_type_symbol
_atom_site_fract_x
_atom_site_fract_y
_atom_site_fract_z
_atom_site_U_iso_or_equiv
_atom_site_adp_type
_atom_site_occupancy
_atom_site_symmetry_multiplicity
_atom_site_calc_flag
_atom_site_refinement_flags
_atom_site_disorder_group
Fe1 Fe 0.348895(16) 0.08768(4) 0.08301(2) 0.04110(10) Uani 1 1 d . .
Sn1 Sn 0.35757(10) 0.3331(3) -0.00124(14) 0.0451(8) Uani 0.50 1 d P 1
Ge1 Ge 0.35702(14) 0.3360(4) -0.0023(2) 0.0400(12) Uani 0.50 1 d P 2
C1 C 0.23629(12) 0.0339(2) 0.01764(17) 0.0437(5) Uani 1 1 d . .
C2 C 0.27643(12) 0.0120(3) -0.05608(16) 0.0463(5) Uani 1 1 d . .
H2 H 0.2667 0.0655 -0.1227 0.056 Uiso 1 1 calc R .
C3 C 0.33228(15) -0.0978(3) -0.0188(2) 0.0592(6) Uani 1 1 d . .
H3 H 0.3672 -0.1352 -0.0552 0.071 Uiso 1 1 calc R .
C4 C 0.32756(17) -0.1484(3) 0.0790(2) 0.0661(7) Uani 1 1 d . .
H4 H 0.3586 -0.2270 0.1226 0.079 Uiso 1 1 calc R .
C5 C 0.26986(15) -0.0689(3) 0.1008(2) 0.0568(6) Uani 1 1 d . .
H5 H 0.2543 -0.0815 0.1639 0.068 Uiso 1 1 calc R .
C6 C 0.34906(13) 0.1970(3) 0.19115(17) 0.0499(6) Uani 1 1 d . .
C7 C 0.44472(15) 0.0795(4) 0.1097(2) 0.0648(7) Uani 1 1 d . .
C8 C 0.36946(17) 0.3192(4) -0.1477(2) 0.0713(8) Uani 1 1 d . .
H8A H 0.3729 0.4200 -0.1752 0.107 Uiso 1 1 d R .
H8B H 0.3274 0.2665 -0.1915 0.107 Uiso 1 1 d R .
H8C H 0.4136 0.2622 -0.1451 0.107 Uiso 1 1 d R .
C9 C 0.43916(16) 0.4714(4) 0.0870(2) 0.0755(8) Uani 1 1 d . .
H9A H 0.4870 0.4371 0.0842 0.113 Uiso 1 1 d R .
H9B H 0.4363 0.4652 0.1569 0.113 Uiso 1 1 d R .
H9C H 0.4317 0.5760 0.0635 0.113 Uiso 1 1 d R .
O1 O 0.34833(12) 0.2690(2) 0.26259(13) 0.0730(5) Uani 1 1 d . .
O2 O 0.50749(11) 0.0689(3) 0.12643(19) 0.1038(9) Uani 1 1 d . .

loop_
_atom_site_aniso_label
_atom_site_aniso_U_11
_atom_site_aniso_U_22
_atom_site_aniso_U_33
_atom_site_aniso_U_23
_atom_site_aniso_U_13
_atom_site_aniso_U_12
Fe1 0.04027(18) 0.0473(2) 0.03432(17) -0.00363(13) 0.00818(13) 0.00261(13)
Sn1 0.0425(11) 0.0521(13) 0.0377(11) -0.0059(8) 0.0062(6) -0.0138(7)
Ge1 0.0367(15) 0.0473(19) 0.0434(17) 0.0001(11) 0.0235(11) -0.0022(10)
C1 0.0445(12) 0.0430(12) 0.0433(11) -0.0024(9) 0.0121(9) -0.0120(9)
C2 0.0500(12) 0.0485(13) 0.0383(11) -0.0093(10) 0.0092(10) -0.0096(10)
C3 0.0640(15) 0.0533(15) 0.0602(15) -0.0203(12) 0.0174(12) 0.0018(12)
C4 0.0818(19) 0.0439(15) 0.0682(17) 0.0034(12) 0.0141(15) 0.0076(13)
C5 0.0703(16) 0.0478(14) 0.0539(14) 0.0069(11) 0.0201(12) -0.0096(12)
C6 0.0519(13) 0.0573(15) 0.0387(12) 0.0035(11) 0.0100(10) 0.0054(11)
C7 0.0497(15) 0.087(2) 0.0522(14) -0.0185(14) 0.0057(12) 0.0095(13)
C8 0.0776(19) 0.081(2) 0.0632(17) -0.0035(14) 0.0326(15) -0.0102(15)
C9 0.0649(17) 0.078(2) 0.088(2) -0.0151(17) 0.0283(16) -0.0188(15)
O1 0.0974(15) 0.0806(13) 0.0416(9) -0.0125(10) 0.0205(9) 0.0145(11)
O2 0.0438(12) 0.157(2) 0.1015(17) -0.0341(16) 0.0059(11) 0.0181(13)

loop_
_atom_type_symbol
_atom_type_description
_atom_type_scat_dispersion_real
_atom_type_scat_dispersion_imag
_atom_type_scat_source
C C 0.0033 0.0016 'International Tables Vol C Tables 4.2.6.8 and 6.1.1.4'
H H 0.0000 0.0000 'International Tables Vol C Tables 4.2.6.8 and 6.1.1.4'
O O 0.0106 0.0060 'International Tables Vol C Tables 4.2.6.8 and 6.1.1.4'
Fe Fe 0.3463 0.8444 'International Tables Vol C Tables 4.2.6.8 and 6.1.1.4'
Ge Ge 0.1547 1.8001 'International Tables Vol C Tables 4.2.6.8 and 6.1.1.4'
Sn Sn -0.6537 1.4246 'International Tables Vol C Tables 4.2.6.8 and 6.1.1.4'

loop_
_geom_angle_atom_site_label_1
_geom_angle_atom_site_label_2
_geom_angle_atom_site_label_3
_geom_angle
_geom_angle_site_symmetry_1
_geom_angle_site_symmetry_3
C6 Fe1 C7 95.35(12) . .
C6 Fe1 C5 95.36(11) . .
C7 Fe1 C5 133.18(13) . .
C6 Fe1 C3 159.97(12) . .
C7 Fe1 C3 93.36(12) . .
C5 Fe1 C3 65.78(11) . .
C6 Fe1 C2 140.30(10) . .
C7 Fe1 C2 123.37(10) . .
C5 Fe1 C2 65.71(10) . .
C3 Fe1 C2 39.36(10) . .
C6 Fe1 C4 120.93(12) . .
C7 Fe1 C4 98.39(13) . .
C5 Fe1 C4 38.89(11) . .
C3 Fe1 C4 39.65(11) . .
C2 Fe1 C4 66.09(10) . .
C6 Fe1 C1 103.56(10) . .
C7 Fe1 C1 160.20(11) . .
C5 Fe1 C1 39.99(9) . .
C3 Fe1 C1 66.84(10) . .
C2 Fe1 C1 39.56(9) . .
C4 Fe1 C1 66.90(10) . .
C6 Fe1 Sn1 85.79(9) . .
C7 Fe1 Sn1 85.99(11) . .
C5 Fe1 Sn1 140.21(8) . .
C3 Fe1 Sn1 112.83(9) . .
C2 Fe1 Sn1 88.37(8) . .
C4 Fe1 Sn1 152.05(9) . .
C1 Fe1 Sn1 101.02(7) . .
C6 Fe1 Ge1 85.72(10) . .
C7 Fe1 Ge1 86.27(12) . .
C5 Fe1 Ge1 139.94(9) . .
C3 Fe1 Ge1 112.86(10) . .
C2 Fe1 Ge1 88.25(9) . .
C4 Fe1 Ge1 152.04(10) . .
C1 Fe1 Ge1 100.77(9) . .
Sn1 Fe1 Ge1 0.28(10) . .
C9 Sn1 C8 108.94(15) . .
C9 Sn1 C1 102.32(14) . 7
C8 Sn1 C1 104.61(14) . 7
C9 Sn1 Fe1 112.42(13) . .
C8 Sn1 Fe1 115.76(12) . .
C1 Sn1 Fe1 111.69(10) 7 .
C8 Ge1 C9 109.39(17) . .
C8 Ge1 C1 105.66(18) . 7
C9 Ge1 C1 103.17(17) . 7
C8 Ge1 Fe1 114.94(16) . .
C9 Ge1 Fe1 111.49(16) . .
C1 Ge1 Fe1 111.39(12) 7 .
C2 C1 C5 104.9(2) . .
C2 C1 Ge1 127.88(19) . 7
C5 C1 Ge1 126.85(19) . 7
C2 C1 Sn1 127.42(18) . 7
C5 C1 Sn1 127.36(18) . 7
Ge1 C1 Sn1 0.58(15) 7 7
C2 C1 Fe1 69.46(12) . .
C5 C1 Fe1 68.98(13) . .
Ge1 C1 Fe1 130.81(13) 7 .
Sn1 C1 Fe1 130.51(12) 7 .
C3 C2 C1 109.6(2) . .
C3 C2 Fe1 70.06(13) . .
C1 C2 Fe1 70.98(12) . .
C3 C2 H2 125.2 . .
C1 C2 H2 125.2 . .
Fe1 C2 H2 125.2 . .
C2 C3 C4 107.8(2) . .
C2 C3 Fe1 70.58(13) . .
C4 C3 Fe1 70.46(14) . .
C2 C3 H3 126.1 . .
C4 C3 H3 126.1 . .
Fe1 C3 H3 126.1 . .
C5 C4 C3 107.5(2) . .
C5 C4 Fe1 70.24(15) . .
C3 C4 Fe1 69.89(15) . .
C5 C4 H4 126.2 . .
C3 C4 H4 126.2 . .
Fe1 C4 H4 126.2 . .
C4 C5 C1 110.2(2) . .
C4 C5 Fe1 70.87(16) . .
C1 C5 Fe1 71.03(13) . .
C4 C5 H5 124.9 . .
C1 C5 H5 124.9 . .
Fe1 C5 H5 124.9 . .
O1 C6 Fe1 179.2(2) . .
O2 C7 Fe1 177.7(3) . .
Ge1 C8 Sn1 0.79(16) . .
Ge1 C8 H8A 110.0 . .
Sn1 C8 H8A 110.7 . .
Ge1 C8 H8B 108.9 . .
Sn1 C8 H8B 108.8 . .
H8A C8 H8B 109.5 . .
Ge1 C8 H8C 109.6 . .
Sn1 C8 H8C 108.9 . .
H8A C8 H8C 109.5 . .
H8B C8 H8C 109.5 . .
Ge1 C9 Sn1 0.82(17) . .
Ge1 C9 H9A 111.2 . .
Sn1 C9 H9A 110.8 . .
Ge1 C9 H9B 107.5 . .
Sn1 C9 H9B 107.1 . .
H9A C9 H9B 109.5 . .
Ge1 C9 H9C 109.6 . .
Sn1 C9 H9C 110.4 . .
H9A C9 H9C 109.5 . .
H9B C9 H9C 109.5 . .

loop_
_geom_bond_atom_site_label_1
_geom_bond_atom_site_label_2
_geom_bond_distance
_geom_bond_site_symmetry_2
Fe1 C6 1.738(2) .
Fe1 C7 1.741(3) .
Fe1 C5 2.081(2) .
Fe1 C3 2.082(2) .
Fe1 C2 2.088(2) .
Fe1 C4 2.089(3) .
Fe1 C1 2.108(2) .
Fe1 Sn1 2.443(2) .
Fe1 Ge1 2.470(4) .
Sn1 C9 2.047(3) .
Sn1 C8 2.050(3) .
Sn1 C1 2.073(3) 7
Ge1 C8 2.042(4) .
Ge1 C9 2.044(4) .
Ge1 C1 2.052(4) 7
C1 C2 1.420(3) .
C1 C5 1.433(3) .
C1 Ge1 2.052(4) 7
C1 Sn1 2.072(3) 7
C2 C3 1.404(4) .
C2 H2 0.9800 .
C3 C4 1.414(4) .
C3 H3 0.9800 .
C4 C5 1.388(4) .
C4 H4 0.9800 .
C5 H5 0.9800 .
C6 O1 1.151(3) .
C7 O2 1.144(3) .
C8 H8A 0.9600 .
C8 H8B 0.9600 .
C8 H8C 0.9600 .
C9 H9A 0.9600 .
C9 H9B 0.9600 .
C9 H9C 0.9600 .

loop_
_geom_torsion_atom_site_label_1
_geom_torsion_atom_site_label_2
_geom_torsion_atom_site_label_3
_geom_torsion_atom_site_label_4
_geom_torsion
_geom_torsion_site_symmetry_1
_geom_torsion_site_symmetry_4
C6 Fe1 Sn1 C9 49.18(14) . .
C7 Fe1 Sn1 C9 -46.50(15) . .
C5 Fe1 Sn1 C9 142.51(16) . .
C3 Fe1 Sn1 C9 -138.45(14) . .
C2 Fe1 Sn1 C9 -170.11(14) . .
C4 Fe1 Sn1 C9 -146.9(2) . .
C1 Fe1 Sn1 C9 152.20(13) . .
Ge1 Fe1 Sn1 C9 125(21) . .
C6 Fe1 Sn1 C8 175.26(14) . .
C7 Fe1 Sn1 C8 79.59(15) . .
C5 Fe1 Sn1 C8 -91.40(18) . .
C3 Fe1 Sn1 C8 -12.37(16) . .
C2 Fe1 Sn1 C8 -44.03(14) . .
C4 Fe1 Sn1 C8 -20.8(3) . .
C1 Fe1 Sn1 C8 -81.72(14) . .
Ge1 Fe1 Sn1 C8 -109(21) . .
C6 Fe1 Sn1 C1 -65.18(12) . 7
C7 Fe1 Sn1 C1 -160.86(12) . 7
C5 Fe1 Sn1 C1 28.15(17) . 7
C3 Fe1 Sn1 C1 107.19(12) . 7
C2 Fe1 Sn1 C1 75.53(11) . 7
C4 Fe1 Sn1 C1 98.8(2) . 7
C1 Fe1 Sn1 C1 37.84(14) . 7
Ge1 Fe1 Sn1 C1 11(21) . 7
C6 Fe1 Ge1 C8 174.77(16) . .
C7 Fe1 Ge1 C8 79.11(17) . .
C5 Fe1 Ge1 C8 -91.98(19) . .
C3 Fe1 Ge1 C8 -12.97(18) . .
C2 Fe1 Ge1 C8 -44.50(16) . .
C4 Fe1 Ge1 C8 -21.8(3) . .
C1 Fe1 Ge1 C8 -82.22(16) . .
Sn1 Fe1 Ge1 C8 71(21) . .
C6 Fe1 Ge1 C9 49.55(15) . .
C7 Fe1 Ge1 C9 -46.11(16) . .
C5 Fe1 Ge1 C9 142.80(16) . .
C3 Fe1 Ge1 C9 -138.18(15) . .
C2 Fe1 Ge1 C9 -169.71(15) . .
C4 Fe1 Ge1 C9 -147.0(2) . .
C1 Fe1 Ge1 C9 152.56(14) . .
Sn1 Fe1 Ge1 C9 -55(21) . .
C6 Fe1 Ge1 C1 -65.11(14) . 7
C7 Fe1 Ge1 C1 -160.77(15) . 7
C5 Fe1 Ge1 C1 28.1(2) . 7
C3 Fe1 Ge1 C1 107.16(14) . 7
C2 Fe1 Ge1 C1 75.62(14) . 7
C4 Fe1 Ge1 C1 98.3(2) . 7
C1 Fe1 Ge1 C1 37.90(16) . 7
Sn1 Fe1 Ge1 C1 -169(100) . 7
C6 Fe1 C1 C2 161.95(15) . .
C7 Fe1 C1 C2 -35.6(4) . .
C5 Fe1 C1 C2 -116.0(2) . .
C3 Fe1 C1 C2 -36.61(15) . .
C4 Fe1 C1 C2 -79.89(16) . .
Sn1 Fe1 C1 C2 73.66(14) . .
Ge1 Fe1 C1 C2 73.79(15) . .
C6 Fe1 C1 C5 -82.07(16) . .
C7 Fe1 C1 C5 80.3(4) . .
C3 Fe1 C1 C5 79.37(16) . .
C2 Fe1 C1 C5 116.0(2) . .
C4 Fe1 C1 C5 36.09(15) . .
Sn1 Fe1 C1 C5 -170.36(14) . .
Ge1 Fe1 C1 C5 -170.23(14) . .
C6 Fe1 C1 Ge1 39.1(2) . 7
C7 Fe1 C1 Ge1 -158.5(3) . 7
C5 Fe1 C1 Ge1 121.1(2) . 7
C3 Fe1 C1 Ge1 -159.5(2) . 7
C2 Fe1 C1 Ge1 -122.9(2) . 7
C4 Fe1 C1 Ge1 157.2(2) . 7
Sn1 Fe1 C1 Ge1 -49.22(17) . 7
Ge1 Fe1 C1 Ge1 -49.1(2) . 7
C6 Fe1 C1 Sn1 39.72(18) . 7
C7 Fe1 C1 Sn1 -157.9(3) . 7
C5 Fe1 C1 Sn1 121.8(2) . 7
C3 Fe1 C1 Sn1 -158.84(19) . 7
C2 Fe1 C1 Sn1 -122.2(2) . 7
C4 Fe1 C1 Sn1 157.88(19) . 7
Sn1 Fe1 C1 Sn1 -48.57(17) . 7
Ge1 Fe1 C1 Sn1 -48.44(15) . 7
C5 C1 C2 C3 -0.6(3) . .
Ge1 C1 C2 C3 -174.01(19) 7 .
Sn1 C1 C2 C3 -174.43(17) 7 .
Fe1 C1 C2 C3 59.63(16) . .
C5 C1 C2 Fe1 -60.26(15) . .
Ge1 C1 C2 Fe1 126.36(19) 7 .
Sn1 C1 C2 Fe1 125.93(18) 7 .
C6 Fe1 C2 C3 -148.29(19) . .
C7 Fe1 C2 C3 46.2(2) . .
C5 Fe1 C2 C3 -80.82(17) . .
C4 Fe1 C2 C3 -38.04(16) . .
C1 Fe1 C2 C3 -120.2(2) . .
Sn1 Fe1 C2 C3 130.29(15) . .
Ge1 Fe1 C2 C3 130.54(16) . .
C6 Fe1 C2 C1 -28.1(2) . .
C7 Fe1 C2 C1 166.32(17) . .
C5 Fe1 C2 C1 39.33(14) . .
C3 Fe1 C2 C1 120.2(2) . .
C4 Fe1 C2 C1 82.11(16) . .
Sn1 Fe1 C2 C1 -109.56(13) . .
Ge1 Fe1 C2 C1 -109.31(14) . .
C1 C2 C3 C4 0.7(3) . .
Fe1 C2 C3 C4 60.93(18) . .
C1 C2 C3 Fe1 -60.19(16) . .
C6 Fe1 C3 C2 101.4(3) . .
C7 Fe1 C3 C2 -142.88(17) . .
C5 Fe1 C3 C2 80.63(16) . .
C4 Fe1 C3 C2 118.0(2) . .
C1 Fe1 C3 C2 36.80(14) . .
Sn1 Fe1 C3 C2 -55.82(16) . .
Ge1 Fe1 C3 C2 -55.52(17) . .
C6 Fe1 C3 C4 -16.6(4) . .
C7 Fe1 C3 C4 99.11(19) . .
C5 Fe1 C3 C4 -37.38(17) . .
C2 Fe1 C3 C4 -118.0(2) . .
C1 Fe1 C3 C4 -81.21(17) . .
Sn1 Fe1 C3 C4 -173.83(15) . .
Ge1 Fe1 C3 C4 -173.53(16) . .
C2 C3 C4 C5 -0.5(3) . .
Fe1 C3 C4 C5 60.47(19) . .
C2 C3 C4 Fe1 -61.00(17) . .
C6 Fe1 C4 C5 55.3(2) . .
C7 Fe1 C4 C5 156.74(17) . .
C3 Fe1 C4 C5 -118.2(2) . .
C2 Fe1 C4 C5 -80.38(17) . .
C1 Fe1 C4 C5 -37.08(15) . .
Sn1 Fe1 C4 C5 -105.9(2) . .
Ge1 Fe1 C4 C5 -105.3(2) . .
C6 Fe1 C4 C3 173.45(16) . .
C7 Fe1 C4 C3 -85.11(18) . .
C5 Fe1 C4 C3 118.2(2) . .
C2 Fe1 C4 C3 37.77(15) . .
C1 Fe1 C4 C3 81.07(17) . .
Sn1 Fe1 C4 C3 12.2(3) . .
Ge1 Fe1 C4 C3 12.8(3) . .
C3 C4 C5 C1 0.1(3) . .
Fe1 C4 C5 C1 60.39(17) . .
C3 C4 C5 Fe1 -60.24(19) . .
C2 C1 C5 C4 0.3(3) . .
Ge1 C1 C5 C4 173.8(2) 7 .
Sn1 C1 C5 C4 174.10(19) 7 .
Fe1 C1 C5 C4 -60.29(19) . .
C2 C1 C5 Fe1 60.58(14) . .
Ge1 C1 C5 Fe1 -125.95(19) 7 .
Sn1 C1 C5 Fe1 -125.61(18) 7 .
C6 Fe1 C5 C4 -134.90(17) . .
C7 Fe1 C5 C4 -32.4(2) . .
C3 Fe1 C5 C4 38.09(16) . .
C2 Fe1 C5 C4 81.44(17) . .
C1 Fe1 C5 C4 120.4(2) . .
Sn1 Fe1 C5 C4 135.24(16) . .
Ge1 Fe1 C5 C4 135.37(17) . .
C6 Fe1 C5 C1 104.75(15) . .
C7 Fe1 C5 C1 -152.74(16) . .
C3 Fe1 C5 C1 -82.26(15) . .
C2 Fe1 C5 C1 -38.91(14) . .
C4 Fe1 C5 C1 -120.4(2) . .
Sn1 Fe1 C5 C1 14.9(2) . .
Ge1 Fe1 C5 C1 15.0(2) . .
C7 Fe1 C6 O1 -165(17) . .
C5 Fe1 C6 O1 -31(17) . .
C3 Fe1 C6 O1 -50(17) . .
C2 Fe1 C6 O1 27(17) . .
C4 Fe1 C6 O1 -62(17) . .
C1 Fe1 C6 O1 9(17) . .
Sn1 Fe1 C6 O1 109(17) . .
Ge1 Fe1 C6 O1 109(17) . .
C6 Fe1 C7 O2 135(7) . .
C5 Fe1 C7 O2 32(7) . .
C3 Fe1 C7 O2 -27(7) . .
C2 Fe1 C7 O2 -54(7) . .
C4 Fe1 C7 O2 12(7) . .
C1 Fe1 C7 O2 -28(7) . .
Sn1 Fe1 C7 O2 -140(7) . .
Ge1 Fe1 C7 O2 -140(7) . .
C9 Ge1 C8 Sn1 103(9) . .
C1 Ge1 C8 Sn1 -147(9) 7 .
Fe1 Ge1 C8 Sn1 -23(9) . .
C9 Sn1 C8 Ge1 -76(9) . .
C1 Sn1 C8 Ge1 33(9) 7 .
Fe1 Sn1 C8 Ge1 156(9) . .
C8 Ge1 C9 Sn1 -109(8) . .
C1 Ge1 C9 Sn1 139(8) 7 .
Fe1 Ge1 C9 Sn1 20(8) . .
C8 Sn1 C9 Ge1 70(8) . .
C1 Sn1 C9 Ge1 -40(8) 7 .
Fe1 Sn1 C9 Ge1 -160(8) . .
